data_4061595
loop_
_publ_author_name
'Ven\^ancio, Ana I. F.'
'Guedes da Silva, M. F\'atima C.'
'Martins, Lu\'isa M. D. R. S.'
'Fra\'usto da Silva, Jo\~ao J. R.'
'Pombeiro, Armando J. L.'

_publ_section_title
;
Allenylidene Iron(II) Complexes and Their Deprotonation,
Nucleophilic Addition Reactions and Cathodic Protonation
toward Alkynyl Derivatives, a Chemical and Electrochemistry Study
;
_journal_issue 19
_journal_name_full Organometallics
_journal_page_first 4654
_journal_page_last 4665
_journal_paper_doi 10.1021/om050408a
_journal_volume 24
_journal_year 2005
_chemical_formula_sum 'C69 H93 B Fe N2 O0 P4'
_chemical_formula_weight 1140.99
_space_group_IT_number 61
_symmetry_cell_setting orthorhombic
_symmetry_space_group_name_Hall '-P 2ac 2ab'
_symmetry_space_group_name_H-M 'P b c a'
_cell_angle_alpha 90.00
_cell_angle_beta 90.00
_cell_angle_gamma 90.00
_cell_formula_units_Z 8
_cell_length_a 11.311(3)
_cell_length_b 25.042(4)
_cell_length_c 45.647(3)
_cell_measurement_temperature 298(2)
_cell_volume 12930(4)
_diffrn_ambient_temperature 298(2)
_exptl_crystal_density_diffrn 1.172
_cod_depositor_comments
;
The following automatic conversions were performed:
'_symmetry_cell_setting' value 'Orthorhombic' changed to 'orthorhombic'
according to '/home/saulius/struct/CIF-dictionaries/cif_core.dic'
dictionary named 'cif_core.dic' version 2.4.1 from 2010-06-29.

Automatic conversion script
Id: cif_fix_enum 1527 2010-12-29 10:47:43Z saulius 
;
_cod_database_code 4061595

loop_
_symmetry_equiv_pos_as_xyz
'x, y, z'
'-x+1/2, -y, z+1/2'
'-x, y+1/2, -z+1/2'
'x+1/2, -y+1/2, -z'
'-x, -y, -z'
'x-1/2, y, -z-1/2'
'x, -y-1/2, z-1/2'
'-x-1/2, y-1/2, z'

loop_
_atom_site_label
_atom_site_type_symbol
_atom_site_fract_x
_atom_site_fract_y
_atom_site_fract_z
_atom_site_U_iso_or_equiv
_atom_site_adp_type
_atom_site_occupancy
_atom_site_symmetry_multiplicity
_atom_site_calc_flag
_atom_site_refinement_flags
_atom_site_disorder_assembly
_atom_site_disorder_group
C1 C 0.7736(4) 0.33191(18) 0.14620(9) 0.0429(10) Uani 1 1 d . . .
C2 C 0.8297(4) 0.30817(19) 0.16448(9) 0.0460(11) Uani 1 1 d . . .
C3 C 0.9047(4) 0.2814(2) 0.18706(10) 0.0469(11) Uani 1 1 d . . .
C4 C 1.0811(5) 0.2229(3) 0.19227(13) 0.0761(17) Uani 1 1 d . . .
H4A H 1.1081 0.2463 0.2075 0.114 Uiso 1 1 calc R . .
H4B H 1.1478 0.2092 0.1817 0.114 Uiso 1 1 calc R . .
H4C H 1.0377 0.1938 0.2008 0.114 Uiso 1 1 calc R . .
C5 C 0.9646(5) 0.2165(2) 0.14863(12) 0.0717(16) Uani 1 1 d . . .
H5A H 0.9144 0.2357 0.1353 0.107 Uiso 1 1 calc R . .
H5B H 0.9215 0.1872 0.1570 0.107 Uiso 1 1 calc R . .
H5C H 1.0322 0.2032 0.1383 0.107 Uiso 1 1 calc R . .
C6 C 0.5958(4) 0.4453(2) 0.06770(10) 0.0496(11) Uani 1 1 d . . .
C7 C 0.5545(5) 0.4793(2) 0.04379(12) 0.0716(16) Uani 1 1 d . . .
H7A H 0.5526 0.5158 0.0502 0.107 Uiso 1 1 calc R . .
H7B H 0.4765 0.4684 0.0380 0.107 Uiso 1 1 calc R . .
H7C H 0.6072 0.4760 0.0274 0.107 Uiso 1 1 calc R . .
C11 C 0.4011(5) 0.4055(3) 0.12869(12) 0.0784(19) Uani 1 1 d . . .
H11A H 0.4239 0.4363 0.1171 0.094 Uiso 1 1 calc R . .
H11B H 0.3732 0.3786 0.1151 0.094 Uiso 1 1 calc R . .
C13 C 0.2977(6) 0.4220(4) 0.14671(17) 0.121(3) Uani 1 1 d . . .
H13A H 0.2359 0.4348 0.1341 0.182 Uiso 1 1 calc R . .
H13B H 0.3210 0.4499 0.1599 0.182 Uiso 1 1 calc R . .
H13C H 0.2694 0.3919 0.1577 0.182 Uiso 1 1 calc R . .
C12 C 0.5628(5) 0.4277(2) 0.17512(12) 0.0700(16) Uani 1 1 d . . .
H12A H 0.5209 0.4605 0.1709 0.084 Uiso 1 1 calc R . .
H12B H 0.5321 0.4134 0.1934 0.084 Uiso 1 1 calc R . .
C26 C 0.9174(5) 0.4522(2) 0.15087(13) 0.0737(16) Uani 1 1 d . . .
H26A H 0.9507 0.4169 0.1537 0.088 Uiso 1 1 calc R . .
H26B H 0.9551 0.4674 0.1337 0.088 Uiso 1 1 calc R . .
C28 C 0.9531(6) 0.4858(3) 0.17680(15) 0.102(2) Uani 1 1 d . . .
H28A H 1.0376 0.4856 0.1787 0.153 Uiso 1 1 calc R . .
H28B H 0.9183 0.4713 0.1943 0.153 Uiso 1 1 calc R . .
H28C H 0.9261 0.5217 0.1740 0.153 Uiso 1 1 calc R . .
C21 C 0.6925(5) 0.4393(2) 0.17851(10) 0.0588(13) Uani 1 1 d . . .
H21A H 0.7299 0.4111 0.1897 0.071 Uiso 1 1 calc R . .
H21B H 0.7031 0.4727 0.1890 0.071 Uiso 1 1 calc R . .
C22 C 0.7114(6) 0.5098(2) 0.12989(13) 0.0726(16) Uani 1 1 d . . .
H22A H 0.7478 0.5157 0.1109 0.087 Uiso 1 1 calc R . .
H22B H 0.6269 0.5072 0.1265 0.087 Uiso 1 1 calc R . .
C24 C 0.7305(8) 0.5585(3) 0.14708(19) 0.121(3) Uani 1 1 d . . .
H24A H 0.7002 0.5887 0.1365 0.182 Uiso 1 1 calc R . .
H24B H 0.8136 0.5633 0.1505 0.182 Uiso 1 1 calc R . .
H24C H 0.6902 0.5555 0.1655 0.182 Uiso 1 1 calc R . .
C31 C 0.6434(5) 0.2355(2) 0.11237(11) 0.0595(13) Uani 1 1 d . . .
H31A H 0.7208 0.2360 0.1215 0.071 Uiso 1 1 calc R . .
H31B H 0.5854 0.2339 0.1280 0.071 Uiso 1 1 calc R . .
C33 C 0.6337(6) 0.1844(2) 0.09476(14) 0.0770(17) Uani 1 1 d . . .
H33A H 0.6448 0.1542 0.1075 0.116 Uiso 1 1 calc R . .
H33B H 0.6932 0.1841 0.0798 0.116 Uiso 1 1 calc R . .
H33C H 0.5569 0.1824 0.0859 0.116 Uiso 1 1 calc R . .
C35 C 0.4717(4) 0.2911(2) 0.07955(11) 0.0575(13) Uani 1 1 d . . .
H35A H 0.4645 0.2557 0.0711 0.069 Uiso 1 1 calc R . .
H35B H 0.4182 0.2929 0.0961 0.069 Uiso 1 1 calc R . .
C37 C 0.4310(5) 0.3309(2) 0.05712(12) 0.0660(15) Uani 1 1 d . . .
H37A H 0.3507 0.3233 0.0517 0.099 Uiso 1 1 calc R . .
H37B H 0.4806 0.3286 0.0401 0.099 Uiso 1 1 calc R . .
H37C H 0.4356 0.3662 0.0652 0.099 Uiso 1 1 calc R . .
C34 C 0.7110(5) 0.2899(2) 0.06011(11) 0.0626(14) Uani 1 1 d . . .
H34A H 0.6958 0.2551 0.0516 0.075 Uiso 1 1 calc R . .
H34B H 0.6913 0.3171 0.0458 0.075 Uiso 1 1 calc R . .
C46 C 1.0071(4) 0.3525(2) 0.10420(11) 0.0603(13) Uani 1 1 d . . .
H46A H 1.0391 0.3881 0.1067 0.072 Uiso 1 1 calc R . .
H46B H 0.9990 0.3369 0.1236 0.072 Uiso 1 1 calc R . .
C48 C 1.0972(5) 0.3193(3) 0.08706(15) 0.0836(19) Uani 1 1 d . . .
H48A H 1.1710 0.3189 0.0975 0.125 Uiso 1 1 calc R . .
H48B H 1.1088 0.3349 0.0680 0.125 Uiso 1 1 calc R . .
H48C H 1.0685 0.2835 0.0849 0.125 Uiso 1 1 calc R . .
C42 C 0.8861(5) 0.4026(3) 0.05666(11) 0.0676(16) Uani 1 1 d . . .
H42A H 0.9531 0.3887 0.0458 0.081 Uiso 1 1 calc R . .
H42B H 0.8177 0.4006 0.0439 0.081 Uiso 1 1 calc R . .
C44 C 0.9097(5) 0.4609(2) 0.06336(13) 0.0767(17) Uani 1 1 d . . .
H44A H 0.9229 0.4800 0.0454 0.115 Uiso 1 1 calc R . .
H44B H 0.9784 0.4639 0.0756 0.115 Uiso 1 1 calc R . .
H44C H 0.8427 0.4759 0.0733 0.115 Uiso 1 1 calc R . .
C43 C 0.8396(4) 0.2946(2) 0.06922(11) 0.0619(14) Uani 1 1 d . . .
H43A H 0.8903 0.2931 0.0521 0.074 Uiso 1 1 calc R . .
H43B H 0.8607 0.2653 0.0821 0.074 Uiso 1 1 calc R . .
C101 C 0.2829(4) 0.0465(2) 0.04946(10) 0.0496(12) Uani 1 1 d . . .
C102 C 0.3195(5) 0.0293(2) 0.02144(11) 0.0623(14) Uani 1 1 d . . .
H102 H 0.3397 0.0545 0.0074 0.075 Uiso 1 1 calc R . .
C104 C 0.2969(5) -0.0633(2) 0.03422(14) 0.0675(15) Uani 1 1 d . . .
H104 H 0.3001 -0.0992 0.0292 0.081 Uiso 1 1 calc R . .
C103 C 0.3259(5) -0.0244(2) 0.01451(13) 0.0707(16) Uani 1 1 d . . .
H103 H 0.3508 -0.0343 -0.0041 0.085 Uiso 1 1 calc R . .
C105 C 0.2627(5) -0.0475(2) 0.06183(14) 0.0679(15) Uani 1 1 d . . .
H105 H 0.2453 -0.0730 0.0760 0.081 Uiso 1 1 calc R . .
C106 C 0.2543(4) 0.0056(2) 0.06849(12) 0.0607(13) Uani 1 1 d . . .
H106 H 0.2275 0.0148 0.0871 0.073 Uiso 1 1 calc R . .
C111 C 0.1178(4) 0.11660(19) 0.05346(10) 0.0502(11) Uani 1 1 d . . .
C112 C 0.0649(5) 0.1177(2) 0.02579(11) 0.0578(13) Uani 1 1 d . . .
H112 H 0.1133 0.1171 0.0093 0.069 Uiso 1 1 calc R . .
C113 C -0.0566(5) 0.1198(2) 0.02181(13) 0.0701(15) Uani 1 1 d . . .
H113 H -0.0881 0.1203 0.0030 0.084 Uiso 1 1 calc R . .
C114 C -0.1305(5) 0.1210(3) 0.04571(14) 0.0789(18) Uani 1 1 d . . .
H114 H -0.2120 0.1225 0.0432 0.095 Uiso 1 1 calc R . .
C115 C -0.0828(5) 0.1200(3) 0.07335(14) 0.085(2) Uani 1 1 d . . .
H115 H -0.1318 0.1208 0.0897 0.102 Uiso 1 1 calc R . .
C116 C 0.0389(5) 0.1178(2) 0.07671(13) 0.0702(16) Uani 1 1 d . . .
H116 H 0.0694 0.1171 0.0956 0.084 Uiso 1 1 calc R . .
C121 C 0.3038(4) 0.1258(2) 0.09067(10) 0.0506(11) Uani 1 1 d . . .
C122 C 0.2693(5) 0.1761(2) 0.10188(12) 0.0634(14) Uani 1 1 d . . .
H122 H 0.2218 0.1979 0.0903 0.076 Uiso 1 1 calc R . .
C123 C 0.3023(6) 0.1943(3) 0.12895(13) 0.0758(17) Uani 1 1 d . . .
H123 H 0.2759 0.2273 0.1355 0.091 Uiso 1 1 calc R . .
C124 C 0.3735(6) 0.1640(4) 0.14616(14) 0.093(2) Uani 1 1 d . . .
H124 H 0.3964 0.1765 0.1645 0.112 Uiso 1 1 calc R . .
C125 C 0.4114(6) 0.1156(3) 0.13666(13) 0.090(2) Uani 1 1 d . . .
H125 H 0.4599 0.0948 0.1485 0.108 Uiso 1 1 calc R . .
C126 C 0.3770(5) 0.0968(3) 0.10863(13) 0.0718(16) Uani 1 1 d . . .
H126 H 0.4048 0.0639 0.1022 0.086 Uiso 1 1 calc R . .
C131 C 0.3380(4) 0.1491(2) 0.03575(10) 0.0507(12) Uani 1 1 d . . .
C132 C 0.2927(5) 0.1965(2) 0.02383(11) 0.0602(13) Uani 1 1 d . . .
H132 H 0.2132 0.2045 0.0267 0.072 Uiso 1 1 calc R . .
C133 C 0.3621(6) 0.2320(2) 0.00783(11) 0.0687(16) Uani 1 1 d . . .
H133 H 0.3289 0.2631 0.0002 0.082 Uiso 1 1 calc R . .
C134 C 0.4796(6) 0.2211(3) 0.00331(12) 0.0771(18) Uani 1 1 d . . .
H134 H 0.5265 0.2445 -0.0074 0.092 Uiso 1 1 calc R . .
C135 C 0.5272(5) 0.1751(3) 0.01470(12) 0.0725(17) Uani 1 1 d . . .
H135 H 0.6068 0.1675 0.0117 0.087 Uiso 1 1 calc R . .
C136 C 0.4583(5) 0.1403(2) 0.03046(11) 0.0640(14) Uani 1 1 d . . .
H136 H 0.4931 0.1096 0.0379 0.077 Uiso 1 1 calc R . .
C301 C 0.8318(4) 0.2421(2) 0.20599(10) 0.0527(12) Uani 1 1 d . . .
C302 C 0.8661(6) 0.2298(2) 0.23464(11) 0.0676(15) Uani 1 1 d . . .
H302 H 0.9309 0.2469 0.2430 0.081 Uiso 1 1 calc R . .
C303 C 0.8040(7) 0.1921(3) 0.25070(13) 0.088(2) Uani 1 1 d . . .
H303 H 0.8287 0.1834 0.2695 0.106 Uiso 1 1 calc R . .
C304 C 0.7080(7) 0.1678(3) 0.23924(17) 0.098(2) Uani 1 1 d . . .
H304 H 0.6652 0.1436 0.2505 0.118 Uiso 1 1 calc R . .
C305 C 0.6727(7) 0.1787(3) 0.21086(17) 0.099(2) Uani 1 1 d . . .
H305 H 0.6085 0.1609 0.2027 0.119 Uiso 1 1 calc R . .
C306 C 0.7344(5) 0.2164(2) 0.19469(13) 0.0701(16) Uani 1 1 d . . .
H306 H 0.7095 0.2245 0.1758 0.084 Uiso 1 1 calc R . .
C311 C 0.9568(4) 0.32692(19) 0.20558(10) 0.0476(11) Uani 1 1 d . . .
C312 C 0.8900(5) 0.3513(2) 0.22742(10) 0.0587(13) Uani 1 1 d . . .
H312 H 0.8134 0.3395 0.2310 0.070 Uiso 1 1 calc R . .
C313 C 0.9354(6) 0.3927(2) 0.24379(11) 0.0676(15) Uani 1 1 d . . .
H313 H 0.8887 0.4088 0.2580 0.081 Uiso 1 1 calc R . .
C314 C 1.0497(6) 0.4105(3) 0.23929(13) 0.0762(18) Uani 1 1 d . . .
H314 H 1.0815 0.4374 0.2509 0.091 Uiso 1 1 calc R . .
C315 C 1.1148(6) 0.3877(3) 0.21737(14) 0.0783(18) Uani 1 1 d . . .
H315 H 1.1909 0.4001 0.2136 0.094 Uiso 1 1 calc R . .
C316 C 1.0691(5) 0.3465(2) 0.20064(11) 0.0628(14) Uani 1 1 d . . .
H316 H 1.1149 0.3317 0.1858 0.075 Uiso 1 1 calc R . .
Fe1 Fe 0.69539(6) 0.37354(3) 0.116382(14) 0.0413(2) Uani 1 1 d . . .
P1 P 0.53636(11) 0.37933(5) 0.14549(2) 0.0496(3) Uani 1 1 d . . .
P2 P 0.76056(12) 0.44399(5) 0.14248(3) 0.0511(3) Uani 1 1 d . . .
P3 P 0.62378(11) 0.29893(5) 0.09335(2) 0.0474(3) Uani 1 1 d . . .
P4 P 0.85957(11) 0.35854(6) 0.08826(3) 0.0511(3) Uani 1 1 d . . .
B1 B 0.2618(5) 0.1095(2) 0.05713(12) 0.0509(14) Uani 1 1 d . . .
N1 N 1.0038(4) 0.25263(18) 0.17214(8) 0.0555(10) Uani 1 1 d . . .
N2 N 0.6290(3) 0.41820(16) 0.08588(8) 0.0466(9) Uani 1 1 d . . .
C15 C 0.4915(6) 0.3177(3) 0.16370(13) 0.0832(19) Uani 1 1 d . . .
H15A H 0.4453 0.2980 0.1494 0.100 Uiso 1 1 calc R . .
H15B H 0.5635 0.2974 0.1667 0.100 Uiso 1 1 calc R . .
C17 C 0.4284(12) 0.3143(4) 0.1901(2) 0.191(6) Uani 1 1 d . . .
H17A H 0.4194 0.2775 0.1956 0.287 Uiso 1 1 calc R . .
H17B H 0.3518 0.3302 0.1877 0.287 Uiso 1 1 calc R . .
H17C H 0.4708 0.3329 0.2052 0.287 Uiso 1 1 calc R . .
C10F C 0.505(2) 0.0736(11) 0.2910(9) 0.25(2) Uani 1 1 d . . .
H10F H 0.4306 0.0887 0.2933 0.294 Uiso 1 1 calc R . .
C10B C 0.6902(19) 0.0537(7) 0.3088(5) 0.168(6) Uani 1 1 d . . .
H10B H 0.7453 0.0539 0.3239 0.202 Uiso 1 1 calc R . .
C10A C 0.586(3) 0.0754(6) 0.3121(4) 0.191(9) Uani 1 1 d . . .
H10A H 0.5682 0.0927 0.3295 0.230 Uiso 1 1 calc R . .
C10E C 0.534(2) 0.0506(10) 0.2677(8) 0.231(17) Uani 1 1 d . . .
H10E H 0.4774 0.0489 0.2530 0.277 Uiso 1 1 calc R . .
C10D C 0.637(3) 0.0284(7) 0.2620(5) 0.216(12) Uani 1 1 d . . .
H10D H 0.6542 0.0120 0.2442 0.259 Uiso 1 1 calc R . .
C10C C 0.7143(15) 0.0314(6) 0.2834(7) 0.173(7) Uani 1 1 d . . .
H10C H 0.7893 0.0171 0.2805 0.208 Uiso 1 1 calc R . .

loop_
_atom_site_aniso_label
_atom_site_aniso_U_11
_atom_site_aniso_U_22
_atom_site_aniso_U_33
_atom_site_aniso_U_23
_atom_site_aniso_U_13
_atom_site_aniso_U_12
C1 0.044(2) 0.055(3) 0.030(2) -0.001(2) 0.0011(19) -0.005(2)
C2 0.046(3) 0.062(3) 0.029(2) 0.000(2) 0.0042(19) -0.006(2)
C3 0.046(3) 0.064(3) 0.031(2) 0.006(2) -0.0037(19) 0.004(2)
C4 0.074(4) 0.097(4) 0.058(4) 0.008(3) -0.005(3) 0.032(3)
C5 0.085(4) 0.083(4) 0.047(3) -0.010(3) 0.000(3) 0.011(3)
C6 0.047(3) 0.063(3) 0.038(3) 0.003(2) 0.001(2) -0.002(2)
C7 0.086(4) 0.079(4) 0.050(3) 0.024(3) -0.009(3) 0.007(3)
C11 0.047(3) 0.137(6) 0.051(3) -0.015(4) 0.003(3) 0.016(3)
C13 0.071(5) 0.206(9) 0.087(6) -0.034(6) 0.011(4) 0.033(5)
C12 0.077(4) 0.095(4) 0.039(3) -0.017(3) 0.009(3) -0.013(3)
C26 0.070(4) 0.082(4) 0.070(4) -0.004(3) -0.012(3) -0.014(3)
C28 0.104(6) 0.111(6) 0.091(5) -0.002(4) -0.044(4) -0.031(4)
C21 0.076(4) 0.066(3) 0.034(2) -0.007(2) -0.010(2) -0.006(3)
C22 0.101(5) 0.060(4) 0.058(3) 0.004(3) 0.006(3) 0.003(3)
C24 0.163(8) 0.082(5) 0.119(7) -0.005(5) -0.029(6) 0.006(5)
C31 0.064(3) 0.066(3) 0.049(3) -0.001(2) -0.007(3) -0.006(3)
C33 0.096(5) 0.063(4) 0.072(4) -0.014(3) -0.013(3) 0.010(3)
C35 0.057(3) 0.076(3) 0.039(3) -0.006(2) -0.009(2) -0.004(3)
C37 0.066(4) 0.076(4) 0.056(3) -0.002(3) -0.017(3) 0.005(3)
C34 0.065(3) 0.087(4) 0.036(3) -0.010(3) 0.003(2) -0.014(3)
C46 0.049(3) 0.081(4) 0.051(3) 0.009(3) 0.004(2) 0.007(3)
C48 0.052(3) 0.105(5) 0.094(5) 0.015(4) 0.014(3) 0.010(3)
C42 0.054(3) 0.110(5) 0.039(3) 0.018(3) 0.011(2) 0.002(3)
C44 0.073(4) 0.094(5) 0.063(4) 0.022(3) 0.016(3) -0.003(3)
C43 0.057(3) 0.084(4) 0.044(3) -0.014(3) 0.008(2) -0.001(3)
C101 0.044(3) 0.064(3) 0.041(3) 0.005(2) -0.002(2) -0.001(2)
C102 0.075(4) 0.066(3) 0.046(3) 0.006(3) -0.006(3) -0.001(3)
C104 0.063(3) 0.056(3) 0.083(4) -0.006(3) -0.016(3) 0.000(3)
C103 0.093(4) 0.069(4) 0.050(3) -0.005(3) -0.007(3) 0.005(3)
C105 0.068(4) 0.066(4) 0.070(4) 0.010(3) 0.011(3) -0.006(3)
C106 0.055(3) 0.063(3) 0.064(3) 0.002(3) 0.012(3) 0.002(3)
C111 0.055(3) 0.056(3) 0.040(3) 0.000(2) -0.002(2) 0.005(2)
C112 0.059(3) 0.073(3) 0.041(3) 0.004(2) -0.002(2) 0.001(3)
C113 0.070(4) 0.079(4) 0.062(4) 0.008(3) -0.021(3) 0.000(3)
C114 0.058(3) 0.107(5) 0.072(4) 0.003(4) -0.001(3) 0.012(3)
C115 0.062(4) 0.134(6) 0.060(4) -0.004(4) 0.008(3) 0.019(4)
C116 0.056(3) 0.106(5) 0.049(3) -0.002(3) 0.000(3) 0.011(3)
C121 0.052(3) 0.066(3) 0.034(2) 0.005(2) 0.001(2) -0.003(2)
C122 0.073(4) 0.070(4) 0.047(3) -0.001(3) -0.005(3) -0.002(3)
C123 0.077(4) 0.100(5) 0.051(3) -0.007(3) 0.009(3) -0.014(4)
C124 0.093(5) 0.143(7) 0.044(4) -0.015(4) 0.009(3) -0.022(5)
C125 0.091(5) 0.139(7) 0.040(3) 0.016(4) -0.019(3) 0.004(4)
C126 0.063(4) 0.097(4) 0.056(3) 0.002(3) -0.008(3) 0.006(3)
C131 0.055(3) 0.063(3) 0.034(2) -0.006(2) -0.004(2) -0.008(2)
C132 0.068(3) 0.065(3) 0.047(3) -0.001(3) -0.002(3) -0.008(3)
C133 0.097(5) 0.066(4) 0.044(3) 0.007(2) -0.012(3) -0.022(3)
C134 0.102(5) 0.094(4) 0.034(3) -0.005(3) 0.003(3) -0.042(4)
C135 0.059(3) 0.112(5) 0.047(3) -0.015(3) 0.007(3) -0.021(3)
C136 0.054(3) 0.090(4) 0.048(3) -0.009(3) 0.001(2) -0.006(3)
C301 0.059(3) 0.063(3) 0.036(2) 0.006(2) 0.006(2) -0.002(2)
C302 0.094(4) 0.076(4) 0.033(3) 0.011(2) 0.001(3) -0.001(3)
C303 0.135(6) 0.089(5) 0.042(3) 0.022(3) 0.016(4) -0.001(4)
C304 0.126(6) 0.090(5) 0.079(5) 0.015(4) 0.035(5) -0.025(5)
C305 0.102(5) 0.109(5) 0.086(5) 0.017(4) 0.007(4) -0.040(4)
C306 0.074(4) 0.079(4) 0.057(3) 0.013(3) 0.008(3) -0.013(3)
C311 0.051(3) 0.063(3) 0.029(2) 0.006(2) -0.007(2) -0.004(2)
C312 0.065(3) 0.074(4) 0.037(3) 0.004(2) 0.005(2) -0.003(3)
C313 0.093(4) 0.075(4) 0.035(3) -0.002(3) 0.005(3) -0.006(3)
C314 0.096(5) 0.087(4) 0.046(3) -0.003(3) -0.012(3) -0.026(4)
C315 0.071(4) 0.104(5) 0.060(4) 0.002(3) -0.012(3) -0.024(3)
C316 0.054(3) 0.091(4) 0.043(3) 0.004(3) -0.001(2) -0.007(3)
Fe1 0.0415(4) 0.0595(4) 0.0229(3) 0.0033(3) -0.0010(3) -0.0014(3)
P1 0.0515(7) 0.0701(8) 0.0272(5) -0.0048(6) 0.0042(5) -0.0054(6)
P2 0.0578(8) 0.0615(8) 0.0339(6) 0.0024(6) -0.0040(5) -0.0061(6)
P3 0.0496(7) 0.0646(8) 0.0280(6) -0.0028(5) -0.0011(5) -0.0015(6)
P4 0.0449(7) 0.0747(9) 0.0337(6) 0.0056(6) 0.0032(5) 0.0004(6)
B1 0.048(3) 0.067(4) 0.037(3) 0.008(3) -0.002(2) 0.005(3)
N1 0.055(2) 0.074(3) 0.038(2) 0.004(2) 0.0003(19) 0.014(2)
N2 0.043(2) 0.066(2) 0.0310(19) 0.0099(18) 0.0019(17) 0.0039(18)
C15 0.104(5) 0.089(4) 0.057(4) -0.004(3) 0.026(4) -0.028(4)
C17 0.364(18) 0.111(7) 0.099(7) -0.004(5) 0.120(9) -0.042(9)
C10F 0.147(15) 0.16(2) 0.43(6) 0.11(3) 0.11(2) 0.021(14)
C10B 0.199(16) 0.105(10) 0.201(19) 0.024(10) -0.049(13) 0.015(9)
C10A 0.31(3) 0.081(8) 0.180(16) 0.001(8) 0.033(17) 0.018(13)
C10E 0.17(2) 0.15(2) 0.37(5) 0.11(2) -0.09(2) -0.093(18)
C10D 0.39(4) 0.108(11) 0.150(15) -0.017(10) 0.00(2) -0.068(19)
C10C 0.174(14) 0.097(9) 0.25(2) 0.015(12) 0.059(16) 0.030(9)

loop_
_geom_bond_atom_site_label_1
_geom_bond_atom_site_label_2
_geom_bond_distance
_geom_bond_site_symmetry_2
_geom_bond_publ_flag
C1 C2 1.206(6) . ?
C1 Fe1 1.929(5) . ?
C2 C3 1.494(6) . ?
C3 N1 1.496(6) . ?
C3 C311 1.538(7) . ?
C3 C301 1.546(6) . ?
C4 N1 1.470(6) . ?
C5 N1 1.471(6) . ?
C6 N2 1.136(6) . ?
C6 C7 1.461(6) . ?
C11 C13 1.488(8) . ?
C11 P1 1.833(5) . ?
C12 C21 1.504(7) . ?
C12 P1 1.839(5) . ?
C26 C28 1.506(8) . ?
C26 P2 1.827(6) . ?
C21 P2 1.820(5) . ?
C22 C24 1.467(9) . ?
C22 P2 1.832(6) . ?
C31 C33 1.516(7) . ?
C31 P3 1.824(5) . ?
C35 C37 1.501(7) . ?
C35 P3 1.842(5) . ?
C34 C43 1.518(7) . ?
C34 P3 1.824(5) . ?
C46 C48 1.530(7) . ?
C46 P4 1.827(5) . ?
C42 C44 1.517(8) . ?
C42 P4 1.840(5) . ?
C43 P4 1.836(5) . ?
C101 C106 1.381(7) . ?
C101 C102 1.412(7) . ?
C101 B1 1.633(8) . ?
C102 C103 1.383(7) . ?
C104 C103 1.365(8) . ?
C104 C105 1.376(8) . ?
C105 C106 1.369(7) . ?
C111 C116 1.387(7) . ?
C111 C112 1.398(6) . ?
C111 B1 1.647(7) . ?
C112 C113 1.387(7) . ?
C113 C114 1.375(8) . ?
C114 C115 1.372(8) . ?
C115 C116 1.386(8) . ?
C121 C126 1.373(7) . ?
C121 C122 1.415(7) . ?
C121 B1 1.654(7) . ?
C122 C123 1.368(7) . ?
C123 C124 1.356(9) . ?
C124 C125 1.358(10) . ?
C125 C126 1.417(8) . ?
C131 C136 1.400(7) . ?
C131 C132 1.402(7) . ?
C131 B1 1.638(7) . ?
C132 C133 1.394(7) . ?
C133 C134 1.373(8) . ?
C134 C135 1.372(8) . ?
C135 C136 1.373(7) . ?
C301 C306 1.377(7) . ?
C301 C302 1.399(6) . ?
C302 C303 1.387(8) . ?
C303 C304 1.350(9) . ?
C304 C305 1.383(10) . ?
C305 C306 1.387(8) . ?
C311 C316 1.379(6) . ?
C311 C312 1.392(7) . ?
C312 C313 1.377(7) . ?
C313 C314 1.383(8) . ?
C314 C315 1.367(8) . ?
C315 C316 1.386(8) . ?
Fe1 N2 1.937(4) . ?
Fe1 P1 2.2411(14) . ?
Fe1 P2 2.2528(15) . ?
Fe1 P4 2.2886(14) . ?
Fe1 P3 2.2919(15) . ?
P1 C15 1.825(6) . ?
C15 C17 1.405(9) . ?
C10F C10E 1.25(3) . ?
C10F C10A 1.33(3) . ?
C10B C10C 1.318(19) . ?
C10B C10A 1.31(2) . ?
C10E C10D 1.32(2) . ?
C10D C10C 1.31(2) . ?
